data_1561232
loop_
_publ_author_name
'Tian, Li'
'Xu, Xuebin'
'Liu, Meiying'
'Liu, Zixin'
'Liu, Zhiliang'

_publ_section_title
;
 Significantly Enhancing the Lithium Ionic Conductivity of Metal--Organic
 Frameworks via a Postsynthetic Modification Strategy
;
_journal_name_full Langmuir
_journal_paper_doi 10.1021/acs.langmuir.1c00156
_journal_year 2021
_chemical_formula_moiety 'C25 H16 N2 O6 Zn, H2 O'
_chemical_formula_sum 'C25 H18 N2 O7 Zn'
_chemical_formula_weight 523.79
_space_group_crystal_system monoclinic
_space_group_IT_number 14
_space_group_name_Hall '-P 2ybc'
_space_group_name_H-M_alt 'P 1 21/c 1'
_atom_sites_solution_hydrogens geom
_atom_sites_solution_primary direct
_atom_sites_solution_secondary difmap
_audit_creation_method SHELXL-97
_cell_angle_alpha 90.00
_cell_angle_beta 109.030(5)
_cell_angle_gamma 90.00
_cell_formula_units_Z 4
_cell_length_a 11.7505(5)
_cell_length_b 15.3185(6)
_cell_length_c 12.9694(7)
_cell_measurement_reflns_used 2879
_cell_measurement_temperature 293(2)
_cell_measurement_theta_max 70.1790
_cell_measurement_theta_min 4.6210
_cell_volume 2206.91(19)
_computing_cell_refinement 'CrysAlisPro 1.171.39.35c (Rigaku OD, 2017)'
_computing_data_collection 'CrysAlisPro 1.171.39.35c (Rigaku OD, 2017)'
_computing_data_reduction 'CrysAlisPro 1.171.39.35c (Rigaku OD, 2017)'
_computing_molecular_graphics 'Bruker SHELXTL'
_computing_publication_material 'Bruker SHELXTL'
_computing_structure_refinement 'SHELXL-97 (Sheldrick, 1997)'
_computing_structure_solution 'SHELXS-97 (Sheldrick, 1990)'
_diffrn_ambient_temperature 293(2)
_diffrn_measured_fraction_theta_full 1.000
_diffrn_measured_fraction_theta_max 1.000
_diffrn_measurement_device_type 'multiwire proportional'
_diffrn_measurement_method 'phi and omega scans'
_diffrn_radiation_monochromator graphite
_diffrn_radiation_source 'fine-focus sealed tube'
_diffrn_radiation_type CuK\a
_diffrn_radiation_wavelength 1.54178
_diffrn_reflns_av_R_equivalents 0.0402
_diffrn_reflns_av_sigmaI/netI 0.0558
_diffrn_reflns_limit_h_max 12
_diffrn_reflns_limit_h_min -14
_diffrn_reflns_limit_k_max 18
_diffrn_reflns_limit_k_min -16
_diffrn_reflns_limit_l_max 14
_diffrn_reflns_limit_l_min -15
_diffrn_reflns_number 8964
_diffrn_reflns_theta_full 67.25
_diffrn_reflns_theta_max 67.25
_diffrn_reflns_theta_min 3.98
_exptl_absorpt_coefficient_mu 1.998
_exptl_absorpt_correction_T_max 1.00000
_exptl_absorpt_correction_T_min 0.75732
_exptl_absorpt_correction_type multi-scan
_exptl_crystal_colour yellow
_exptl_crystal_density_diffrn 1.570
_exptl_crystal_density_method 'not measured'
_exptl_crystal_description lump
_exptl_crystal_F_000 1064
_exptl_crystal_size_max 1.0
_exptl_crystal_size_mid 0.8
_exptl_crystal_size_min 0.1
_refine_diff_density_max 0.455
_refine_diff_density_min -0.401
_refine_diff_density_rms 0.071
_refine_ls_extinction_method none
_refine_ls_goodness_of_fit_ref 1.044
_refine_ls_hydrogen_treatment mixed
_refine_ls_matrix_type full
_refine_ls_number_parameters 316
_refine_ls_number_reflns 3950
_refine_ls_number_restraints 0
_refine_ls_restrained_S_all 1.044
_refine_ls_R_factor_all 0.0635
_refine_ls_R_factor_gt 0.0462
_refine_ls_shift/su_max 0.000
_refine_ls_shift/su_mean 0.000
_refine_ls_structure_factor_coef Fsqd
_refine_ls_weighting_details 'calc w=1/[\s^2^(Fo^2^)+(0.0573P)^2^+0.6589P] where P=(Fo^2^+2Fc^2^)/3'
_refine_ls_weighting_scheme calc
_refine_ls_wR_factor_gt 0.1124
_refine_ls_wR_factor_ref 0.1253
_reflns_number_gt 3047
_reflns_number_total 3950
_reflns_threshold_expression >2sigma(I)
_cod_data_source_file la1c00156_si_002.cif
_cod_data_source_block 1
_cod_depositor_comments
;
The following automatic conversions were performed:

data item '_space_group_crystal_system' value 'Monoclinic' was
changed to 'monoclinic' in accordance with the
/home/data/users/saulius/crontab/automatic-downloads/rss-feeds/ACS/lib/dictionaries/cif_core.dic
dictionary named 'cif_core.dic' version 2.4.2 last updated on
2011-04-26.

Automatic conversion script
Id: cif_fix_values 7556 2019-12-06 15:28:31Z antanas 
;
_cod_original_cell_volume 2206.91(17)
_cod_original_sg_symbol_Hall '-P 2ybc '
_cod_original_sg_symbol_H-M 'P2(1)/c  '
_cod_database_code 1561232

loop_
_symmetry_equiv_pos_as_xyz
'x, y, z'
'-x, y+1/2, -z+1/2'
'-x, -y, -z'
'x, -y-1/2, z-1/2'

loop_
_atom_site_label
_atom_site_type_symbol
_atom_site_fract_x
_atom_site_fract_y
_atom_site_fract_z
_atom_site_U_iso_or_equiv
_atom_site_adp_type
_atom_site_occupancy
_atom_site_symmetry_multiplicity
_atom_site_calc_flag
_atom_site_refinement_flags
_atom_site_disorder_assembly
_atom_site_disorder_group
Zn1 Zn 1.37950(4) 0.45564(3) 0.47266(4) 0.02623(15) Uani 1 1 d . . .
N1 N 1.2022(2) 0.4410(2) 0.3865(2) 0.0325(7) Uani 1 1 d . . .
N2 N 0.1915(3) 0.3862(2) -0.0287(3) 0.0486(9) Uani 1 1 d . . .
O1 O 1.5836(2) 0.87110(17) 0.89327(19) 0.0357(6) Uani 1 1 d . . .
O2 O 1.4180(2) 0.94888(17) 0.8669(2) 0.0419(7) Uani 1 1 d . . .
O3 O 1.0362(2) 0.8701(2) 0.6137(3) 0.0704(11) Uani 1 1 d . . .
H100 H 0.9635 0.8747 0.5830 0.106 Uiso 1 1 calc R . .
O4 O 1.0138(2) 0.7538(2) 0.5083(3) 0.0729(11) Uani 1 1 d . . .
O5 O 1.54293(19) 0.63001(15) 0.6028(2) 0.0315(6) Uani 1 1 d . . .
O6 O 1.3634(2) 0.56290(16) 0.5575(2) 0.0355(6) Uani 1 1 d . . .
O7 O 0.7956(3) 0.8007(3) 0.8437(3) 0.0897(14) Uani 1 1 d . . .
H7C H 0.7402 0.8200 0.8664 0.108 Uiso 1 1 d R . .
H7D H 0.8557 0.7867 0.8985 0.108 Uiso 1 1 d R . .
C1 C 1.4548(3) 0.7582(2) 0.7162(3) 0.0263(7) Uani 1 1 d . . .
H1 H 1.5376 0.7496 0.7438 0.032 Uiso 1 1 calc R . .
C2 C 1.4028(3) 0.8285(2) 0.7525(3) 0.0269(7) Uani 1 1 d . . .
C3 C 1.2794(3) 0.8431(2) 0.7079(3) 0.0315(8) Uani 1 1 d . . .
H3 H 1.2448 0.8906 0.7310 0.038 Uiso 1 1 calc R . .
C4 C 1.2078(3) 0.7871(2) 0.6291(3) 0.0308(8) Uani 1 1 d . . .
C5 C 1.2596(3) 0.7152(2) 0.5969(3) 0.0315(8) Uani 1 1 d . . .
H5 H 1.2112 0.6761 0.5467 0.038 Uiso 1 1 calc R . .
C6 C 1.3830(3) 0.7010(2) 0.6386(3) 0.0253(7) Uani 1 1 d . . .
C7 C 1.0755(3) 0.8019(3) 0.5784(3) 0.0388(9) Uani 1 1 d . . .
C8 C 1.4741(3) 0.8869(2) 0.8432(3) 0.0296(8) Uani 1 1 d . . .
C9 C 1.4344(3) 0.6248(2) 0.5972(3) 0.0264(7) Uani 1 1 d . . .
C10 C 1.1228(4) 0.4917(4) 0.4081(4) 0.0792(19) Uani 1 1 d . . .
H10 H 1.1503 0.5320 0.4645 0.095 Uiso 1 1 calc R . .
C11 C 1.0011(4) 0.4887(4) 0.3521(4) 0.082(2) Uani 1 1 d . . .
H11 H 0.9496 0.5270 0.3707 0.098 Uiso 1 1 calc R . .
C12 C 0.9553(3) 0.4303(2) 0.2699(3) 0.0335(8) Uani 1 1 d . . .
C13 C 1.0389(3) 0.3787(3) 0.2445(4) 0.0501(11) Uani 1 1 d . . .
H13 H 1.0140 0.3388 0.1876 0.060 Uiso 1 1 calc R . .
C14 C 1.1599(3) 0.3867(3) 0.3041(3) 0.0464(11) Uani 1 1 d . . .
H14 H 1.2144 0.3517 0.2848 0.056 Uiso 1 1 calc R . .
C15 C 0.8245(3) 0.4236(3) 0.2130(3) 0.0329(8) Uani 1 1 d . . .
C16 C 0.7455(3) 0.4850(3) 0.2288(3) 0.0437(10) Uani 1 1 d . . .
H16 H 0.7763 0.5330 0.2730 0.052 Uiso 1 1 calc R . .
C17 C 0.6230(3) 0.4772(3) 0.1810(3) 0.0424(10) Uani 1 1 d . . .
H17 H 0.5728 0.5197 0.1941 0.051 Uiso 1 1 calc R . .
C18 C 0.5732(3) 0.4077(2) 0.1143(3) 0.0314(8) Uani 1 1 d . . .
C19 C 0.6513(3) 0.3459(3) 0.0966(3) 0.0464(10) Uani 1 1 d . . .
H19 H 0.6203 0.2982 0.0518 0.056 Uiso 1 1 calc R . .
C20 C 0.7743(3) 0.3543(3) 0.1445(3) 0.0456(10) Uani 1 1 d . . .
H20 H 0.8247 0.3124 0.1306 0.055 Uiso 1 1 calc R . .
C21 C 0.4403(3) 0.3985(2) 0.0655(3) 0.0330(8) Uani 1 1 d . . .
C22 C 0.3624(4) 0.4471(4) 0.1003(4) 0.0654(15) Uani 1 1 d . . .
H22 H 0.3926 0.4853 0.1586 0.079 Uiso 1 1 calc R . .
C23 C 0.2398(4) 0.4405(4) 0.0504(4) 0.0662(15) Uani 1 1 d . . .
H23 H 0.1896 0.4763 0.0743 0.079 Uiso 1 1 calc R . .
C24 C 0.2654(4) 0.3362(3) -0.0603(4) 0.0656(15) Uani 1 1 d . . .
H24 H 0.2320 0.2961 -0.1158 0.079 Uiso 1 1 calc R . .
C25 C 0.3879(4) 0.3398(3) -0.0164(4) 0.0569(13) Uani 1 1 d . . .
H25 H 0.4356 0.3027 -0.0417 0.068 Uiso 1 1 calc R . .

loop_
_atom_site_aniso_label
_atom_site_aniso_U_11
_atom_site_aniso_U_22
_atom_site_aniso_U_33
_atom_site_aniso_U_23
_atom_site_aniso_U_13
_atom_site_aniso_U_12
Zn1 0.0188(2) 0.0249(2) 0.0311(3) -0.0018(2) 0.00279(17) 0.00075(18)
N1 0.0238(14) 0.0352(17) 0.0344(16) -0.0041(14) 0.0038(12) -0.0021(13)
N2 0.0269(17) 0.054(2) 0.058(2) 0.0109(19) 0.0050(15) -0.0082(17)
O1 0.0313(13) 0.0369(14) 0.0316(13) -0.0060(11) 0.0002(10) -0.0025(11)
O2 0.0429(15) 0.0371(15) 0.0440(15) -0.0161(13) 0.0116(12) 0.0008(12)
O3 0.0267(14) 0.074(2) 0.094(3) -0.036(2) -0.0022(15) 0.0176(15)
O4 0.0290(15) 0.077(2) 0.090(3) -0.040(2) -0.0117(15) 0.0073(16)
O5 0.0249(12) 0.0287(13) 0.0416(14) -0.0078(11) 0.0115(10) 0.0019(10)
O6 0.0295(13) 0.0280(13) 0.0447(15) -0.0154(11) 0.0064(11) -0.0019(11)
O7 0.067(2) 0.132(4) 0.068(2) 0.029(2) 0.0199(19) 0.044(2)
C1 0.0179(15) 0.0301(18) 0.0284(17) 0.0011(15) 0.0040(13) -0.0001(14)
C2 0.0262(17) 0.0264(17) 0.0264(17) 0.0004(14) 0.0062(14) -0.0013(14)
C3 0.0262(17) 0.0266(18) 0.041(2) -0.0027(16) 0.0102(15) 0.0048(15)
C4 0.0216(17) 0.0314(19) 0.0361(19) -0.0017(16) 0.0050(14) 0.0018(15)
C5 0.0257(17) 0.0322(19) 0.0318(18) -0.0044(16) 0.0029(14) 0.0002(15)
C6 0.0209(15) 0.0251(17) 0.0271(17) 0.0003(14) 0.0039(13) -0.0012(14)
C7 0.0241(18) 0.044(2) 0.043(2) -0.0044(19) 0.0034(16) 0.0046(17)
C8 0.0311(18) 0.0287(18) 0.0283(17) -0.0022(15) 0.0086(14) -0.0053(15)
C9 0.0250(16) 0.0265(18) 0.0249(16) -0.0005(14) 0.0041(13) 0.0017(15)
C10 0.024(2) 0.099(4) 0.096(4) -0.068(4) -0.006(2) 0.002(2)
C11 0.027(2) 0.102(5) 0.103(4) -0.067(4) 0.003(2) 0.007(3)
C12 0.0234(17) 0.039(2) 0.0348(19) -0.0010(16) 0.0046(14) -0.0035(15)
C13 0.031(2) 0.054(3) 0.053(3) -0.024(2) -0.0021(18) -0.0024(19)
C14 0.0262(19) 0.052(3) 0.053(3) -0.016(2) 0.0016(17) 0.0083(18)
C15 0.0252(17) 0.041(2) 0.0309(18) 0.0004(16) 0.0074(14) -0.0038(16)
C16 0.030(2) 0.041(2) 0.053(2) -0.017(2) 0.0026(17) -0.0043(18)
C17 0.0264(18) 0.043(2) 0.055(2) -0.010(2) 0.0095(17) 0.0041(17)
C18 0.0239(17) 0.038(2) 0.0307(18) 0.0025(16) 0.0067(14) -0.0036(16)
C19 0.034(2) 0.055(3) 0.049(2) -0.019(2) 0.0100(18) -0.0066(19)
C20 0.0271(19) 0.056(3) 0.050(2) -0.021(2) 0.0077(17) 0.0019(18)
C21 0.0251(17) 0.038(2) 0.0337(19) 0.0021(17) 0.0065(14) -0.0038(16)
C22 0.028(2) 0.091(4) 0.070(3) -0.042(3) 0.005(2) -0.002(2)
C23 0.026(2) 0.089(4) 0.082(4) -0.029(3) 0.016(2) 0.002(2)
C24 0.035(2) 0.063(3) 0.080(4) -0.020(3) -0.006(2) -0.014(2)
C25 0.033(2) 0.053(3) 0.076(3) -0.021(3) 0.007(2) -0.002(2)

loop_
_atom_type_symbol
_atom_type_description
_atom_type_scat_dispersion_real
_atom_type_scat_dispersion_imag
_atom_type_scat_source
C C 0.0181 0.0091 'International Tables Vol C Tables 4.2.6.8 and 6.1.1.4'
H H 0.0000 0.0000 'International Tables Vol C Tables 4.2.6.8 and 6.1.1.4'
N N 0.0311 0.0180 'International Tables Vol C Tables 4.2.6.8 and 6.1.1.4'
O O 0.0492 0.0322 'International Tables Vol C Tables 4.2.6.8 and 6.1.1.4'
Zn Zn -1.5491 0.6778 'International Tables Vol C Tables 4.2.6.8 and 6.1.1.4'

loop_
_geom_angle_atom_site_label_1
_geom_angle_atom_site_label_2
_geom_angle_atom_site_label_3
_geom_angle
_geom_angle_site_symmetry_1
_geom_angle_site_symmetry_3
_geom_angle_publ_flag
O6 Zn1 O5 158.11(10) . 3_866 ?
O6 Zn1 N1 97.37(11) . . ?
O5 Zn1 N1 101.85(11) 3_866 . ?
O6 Zn1 O1 94.67(11) . 2_846 ?
O5 Zn1 O1 89.82(10) 3_866 2_846 ?
N1 Zn1 O1 106.60(11) . 2_846 ?
O6 Zn1 O2 82.56(11) . 4_575 ?
O5 Zn1 O2 84.89(11) 3_866 4_575 ?
N1 Zn1 O2 96.64(11) . 4_575 ?
O1 Zn1 O2 156.76(10) 2_846 4_575 ?
O6 Zn1 Zn1 75.66(7) . 3_866 ?
O5 Zn1 Zn1 82.48(7) 3_866 3_866 ?
N1 Zn1 Zn1 153.83(9) . 3_866 ?
O1 Zn1 Zn1 99.16(7) 2_846 3_866 ?
O2 Zn1 Zn1 57.73(7) 4_575 3_866 ?
C10 N1 C14 116.2(3) . . ?
C10 N1 Zn1 119.3(3) . . ?
C14 N1 Zn1 124.4(3) . . ?
C23 N2 C24 117.1(4) . . ?
C8 O1 Zn1 102.0(2) . 2_856 ?
C8 O2 Zn1 155.6(2) . 4_576 ?
C7 O3 H100 109.5 . . ?
C9 O5 Zn1 122.6(2) . 3_866 ?
C9 O6 Zn1 132.0(2) . . ?
H7C O7 H7D 108.6 . . ?
C6 C1 C2 120.1(3) . . ?
C6 C1 H1 119.9 . . ?
C2 C1 H1 119.9 . . ?
C1 C2 C3 119.7(3) . . ?
C1 C2 C8 122.2(3) . . ?
C3 C2 C8 118.1(3) . . ?
C4 C3 C2 120.4(3) . . ?
C4 C3 H3 119.8 . . ?
C2 C3 H3 119.8 . . ?
C5 C4 C3 119.4(3) . . ?
C5 C4 C7 118.9(3) . . ?
C3 C4 C7 121.7(3) . . ?
C4 C5 C6 120.8(3) . . ?
C4 C5 H5 119.6 . . ?
C6 C5 H5 119.6 . . ?
C5 C6 C1 119.5(3) . . ?
C5 C6 C9 118.4(3) . . ?
C1 C6 C9 122.1(3) . . ?
O4 C7 O3 124.4(3) . . ?
O4 C7 C4 121.4(4) . . ?
O3 C7 C4 114.1(3) . . ?
O2 C8 O1 123.4(3) . . ?
O2 C8 C2 116.2(3) . . ?
O1 C8 C2 120.3(3) . . ?
O5 C9 O6 126.7(3) . . ?
O5 C9 C6 116.8(3) . . ?
O6 C9 C6 116.4(3) . . ?
N1 C10 C11 123.7(4) . . ?
N1 C10 H10 118.2 . . ?
C11 C10 H10 118.2 . . ?
C12 C11 C10 120.9(4) . . ?
C12 C11 H11 119.5 . . ?
C10 C11 H11 119.5 . . ?
C11 C12 C13 115.6(3) . . ?
C11 C12 C15 121.3(4) . . ?
C13 C12 C15 123.1(3) . . ?
C12 C13 C14 119.8(4) . . ?
C12 C13 H13 120.1 . . ?
C14 C13 H13 120.1 . . ?
N1 C14 C13 123.7(4) . . ?
N1 C14 H14 118.1 . . ?
C13 C14 H14 118.1 . . ?
C16 C15 C20 116.7(3) . . ?
C16 C15 C12 121.2(3) . . ?
C20 C15 C12 122.0(3) . . ?
C17 C16 C15 122.0(4) . . ?
C17 C16 H16 119.0 . . ?
C15 C16 H16 119.0 . . ?
C16 C17 C18 121.2(4) . . ?
C16 C17 H17 119.4 . . ?
C18 C17 H17 119.4 . . ?
C17 C18 C19 117.6(3) . . ?
C17 C18 C21 120.8(3) . . ?
C19 C18 C21 121.5(3) . . ?
C20 C19 C18 120.9(4) . . ?
C20 C19 H19 119.6 . . ?
C18 C19 H19 119.6 . . ?
C19 C20 C15 121.6(4) . . ?
C19 C20 H20 119.2 . . ?
C15 C20 H20 119.2 . . ?
C22 C21 C25 115.6(4) . . ?
C22 C21 C18 122.1(3) . . ?
C25 C21 C18 122.3(4) . . ?
C21 C22 C23 121.0(4) . . ?
C21 C22 H22 119.5 . . ?
C23 C22 H22 119.5 . . ?
N2 C23 C22 122.6(4) . . ?
N2 C23 H23 118.7 . . ?
C22 C23 H23 118.7 . . ?
N2 C24 C25 123.9(4) . . ?
N2 C24 H24 118.0 . . ?
C25 C24 H24 118.0 . . ?
C24 C25 C21 119.6(4) . . ?
C24 C25 H25 120.2 . . ?
C21 C25 H25 120.2 . . ?

loop_
_geom_bond_atom_site_label_1
_geom_bond_atom_site_label_2
_geom_bond_distance
_geom_bond_site_symmetry_2
_geom_bond_publ_flag
Zn1 O6 2.020(2) . ?
Zn1 O5 2.023(2) 3_866 ?
Zn1 N1 2.030(3) . ?
Zn1 O1 2.097(2) 2_846 ?
Zn1 O2 2.151(3) 4_575 ?
Zn1 Zn1 3.0100(8) 3_866 ?
N1 C10 1.313(5) . ?
N1 C14 1.318(5) . ?
N2 C23 1.299(6) . ?
N2 C24 1.318(6) . ?
O1 C8 1.262(4) . ?
O1 Zn1 2.097(2) 2_856 ?
O2 C8 1.250(4) . ?
O2 Zn1 2.151(3) 4_576 ?
O3 C7 1.287(5) . ?
O3 H100 0.8200 . ?
O4 C7 1.211(5) . ?
O5 C9 1.256(4) . ?
O5 Zn1 2.023(2) 3_866 ?
O6 C9 1.257(4) . ?
O7 H7C 0.8500 . ?
O7 H7D 0.8500 . ?
C1 C6 1.392(5) . ?
C1 C2 1.393(5) . ?
C1 H1 0.9300 . ?
C2 C3 1.393(5) . ?
C2 C8 1.498(5) . ?
C3 C4 1.388(5) . ?
C3 H3 0.9300 . ?
C4 C5 1.387(5) . ?
C4 C7 1.494(4) . ?
C5 C6 1.390(4) . ?
C5 H5 0.9300 . ?
C6 C9 1.493(4) . ?
C10 C11 1.377(5) . ?
C10 H10 0.9300 . ?
C11 C12 1.360(6) . ?
C11 H11 0.9300 . ?
C12 C13 1.382(5) . ?
C12 C15 1.477(4) . ?
C13 C14 1.384(5) . ?
C13 H13 0.9300 . ?
C14 H14 0.9300 . ?
C15 C16 1.382(5) . ?
C15 C20 1.386(5) . ?
C16 C17 1.374(5) . ?
C16 H16 0.9300 . ?
C17 C18 1.377(5) . ?
C17 H17 0.9300 . ?
C18 C19 1.389(5) . ?
C18 C21 1.488(4) . ?
C19 C20 1.380(5) . ?
C19 H19 0.9300 . ?
C20 H20 0.9300 . ?
C21 C22 1.366(6) . ?
C21 C25 1.374(5) . ?
C22 C23 1.376(5) . ?
C22 H22 0.9300 . ?
C23 H23 0.9300 . ?
C24 C25 1.366(5) . ?
C24 H24 0.9300 . ?
C25 H25 0.9300 . ?

loop_
_geom_torsion_atom_site_label_1
_geom_torsion_atom_site_label_2
_geom_torsion_atom_site_label_3
_geom_torsion_atom_site_label_4
_geom_torsion
_geom_torsion_site_symmetry_1
_geom_torsion_site_symmetry_2
_geom_torsion_site_symmetry_3
_geom_torsion_site_symmetry_4
_geom_torsion_publ_flag
O6 Zn1 N1 C10 -5.9(4) . . . . ?
O5 Zn1 N1 C10 -175.4(4) 3_866 . . . ?
O1 Zn1 N1 C10 91.2(4) 2_846 . . . ?
O2 Zn1 N1 C10 -89.2(4) 4_575 . . . ?
Zn1 Zn1 N1 C10 -78.3(5) 3_866 . . . ?
O6 Zn1 N1 C14 169.7(3) . . . . ?
O5 Zn1 N1 C14 0.3(4) 3_866 . . . ?
O1 Zn1 N1 C14 -93.1(3) 2_846 . . . ?
O2 Zn1 N1 C14 86.4(3) 4_575 . . . ?
Zn1 Zn1 N1 C14 97.4(4) 3_866 . . . ?
O5 Zn1 O6 C9 -0.2(5) 3_866 . . . ?
N1 Zn1 O6 C9 -151.5(3) . . . . ?
O1 Zn1 O6 C9 101.0(3) 2_846 . . . ?
O2 Zn1 O6 C9 -55.8(3) 4_575 . . . ?
Zn1 Zn1 O6 C9 2.8(3) 3_866 . . . ?
C6 C1 C2 C3 -2.4(5) . . . . ?
C6 C1 C2 C8 174.1(3) . . . . ?
C1 C2 C3 C4 1.3(5) . . . . ?
C8 C2 C3 C4 -175.4(3) . . . . ?
C2 C3 C4 C5 1.5(6) . . . . ?
C2 C3 C4 C7 -179.0(3) . . . . ?
C3 C4 C5 C6 -3.1(6) . . . . ?
C7 C4 C5 C6 177.4(3) . . . . ?
C4 C5 C6 C1 1.9(5) . . . . ?
C4 C5 C6 C9 -177.3(3) . . . . ?
C2 C1 C6 C5 0.8(5) . . . . ?
C2 C1 C6 C9 180.0(3) . . . . ?
C5 C4 C7 O4 -1.8(6) . . . . ?
C3 C4 C7 O4 178.6(4) . . . . ?
C5 C4 C7 O3 180.0(4) . . . . ?
C3 C4 C7 O3 0.4(6) . . . . ?
Zn1 O2 C8 O1 -27.0(9) 4_576 . . . ?
Zn1 O2 C8 C2 150.9(5) 4_576 . . . ?
Zn1 O1 C8 O2 9.7(4) 2_856 . . . ?
Zn1 O1 C8 C2 -168.2(3) 2_856 . . . ?
C1 C2 C8 O2 178.5(3) . . . . ?
C3 C2 C8 O2 -5.0(5) . . . . ?
C1 C2 C8 O1 -3.4(5) . . . . ?
C3 C2 C8 O1 173.1(3) . . . . ?
Zn1 O5 C9 O6 9.2(5) 3_866 . . . ?
Zn1 O5 C9 C6 -168.8(2) 3_866 . . . ?
Zn1 O6 C9 O5 -8.2(5) . . . . ?
Zn1 O6 C9 C6 169.8(2) . . . . ?
C5 C6 C9 O5 154.6(3) . . . . ?
C1 C6 C9 O5 -24.6(5) . . . . ?
C5 C6 C9 O6 -23.7(5) . . . . ?
C1 C6 C9 O6 157.2(3) . . . . ?
C14 N1 C10 C11 1.9(9) . . . . ?
Zn1 N1 C10 C11 177.9(5) . . . . ?
N1 C10 C11 C12 0.9(10) . . . . ?
C10 C11 C12 C13 -2.9(9) . . . . ?
C10 C11 C12 C15 177.0(5) . . . . ?
C11 C12 C13 C14 2.1(7) . . . . ?
C15 C12 C13 C14 -177.7(4) . . . . ?
C10 N1 C14 C13 -2.7(7) . . . . ?
Zn1 N1 C14 C13 -178.5(3) . . . . ?
C12 C13 C14 N1 0.7(7) . . . . ?
C11 C12 C15 C16 10.4(7) . . . . ?
C13 C12 C15 C16 -169.8(4) . . . . ?
C11 C12 C15 C20 -167.3(5) . . . . ?
C13 C12 C15 C20 12.6(6) . . . . ?
C20 C15 C16 C17 1.3(6) . . . . ?
C12 C15 C16 C17 -176.4(4) . . . . ?
C15 C16 C17 C18 -0.5(7) . . . . ?
C16 C17 C18 C19 -0.2(6) . . . . ?
C16 C17 C18 C21 178.2(4) . . . . ?
C17 C18 C19 C20 0.0(6) . . . . ?
C21 C18 C19 C20 -178.4(4) . . . . ?
C18 C19 C20 C15 0.9(7) . . . . ?
C16 C15 C20 C19 -1.5(6) . . . . ?
C12 C15 C20 C19 176.2(4) . . . . ?
C17 C18 C21 C22 -13.1(6) . . . . ?
C19 C18 C21 C22 165.3(5) . . . . ?
C17 C18 C21 C25 167.9(4) . . . . ?
C19 C18 C21 C25 -13.7(6) . . . . ?
C25 C21 C22 C23 -4.0(8) . . . . ?
C18 C21 C22 C23 176.9(5) . . . . ?
C24 N2 C23 C22 0.2(8) . . . . ?
C21 C22 C23 N2 2.6(9) . . . . ?
C23 N2 C24 C25 -1.4(8) . . . . ?
N2 C24 C25 C21 -0.3(8) . . . . ?
C22 C21 C25 C24 2.9(7) . . . . ?
C18 C21 C25 C24 -178.0(4) . . . . ?
